data_4104505
loop_
_publ_author_name
'Sattler, Aaron'
'Zhu, Guang'
'Parkin, Gerard'

_publ_section_title
;
 Multiple Modes for Coordination of Phenazine to Molybdenum: Ring Fusion
 Promotes Access to \h4-Coordination, Oxidative Addition of Dihydrogen and
 Hydrogenation of Aromatic Nitrogen Compounds
;
_journal_coden_ASTM JACSAT
_journal_issue 22
_journal_name_full 'Journal of the American Chemical Society'
_journal_page_first 7828
_journal_page_last 7838
_journal_paper_doi 10.1021/ja901896x
_journal_volume 131
_journal_year 2009
_chemical_formula_sum 'C45 H88 Mo2 N2 P6'
_chemical_formula_weight 1034.87
_space_group_IT_number 14
_symmetry_cell_setting monoclinic
_symmetry_space_group_name_Hall '-P 2ybc'
_symmetry_space_group_name_H-M 'P 1 21/c 1'
_atom_sites_solution_hydrogens geom
_atom_sites_solution_primary direct
_atom_sites_solution_secondary difmap
_audit_creation_method SHELXL-97
_cell_angle_alpha 90.00
_cell_angle_beta 97.4800(10)
_cell_angle_gamma 90.00
_cell_formula_units_Z 4
_cell_length_a 18.1740(16)
_cell_length_b 9.4426(8)
_cell_length_c 26.621(2)
_cell_measurement_reflns_used 9888
_cell_measurement_temperature 125(2)
_cell_measurement_theta_max 30.50
_cell_measurement_theta_min 2.29
_cell_volume 4529.5(6)
_computing_cell_refinement 'Bruker SMART'
_computing_data_collection 'Bruker SMART'
_computing_data_reduction 'Bruker SAINT'
_computing_molecular_graphics 'Bruker SHELXTL'
_computing_publication_material 'Bruker SHELXTL'
_computing_structure_refinement 'SHELXL-97 (Sheldrick, 1997)'
_computing_structure_solution 'SHELXS-97 (Sheldrick, 1990)'
_diffrn_ambient_temperature 125(2)
_diffrn_measured_fraction_theta_full 0.998
_diffrn_measured_fraction_theta_max 0.998
_diffrn_measurement_device_type 'CCD area detector'
_diffrn_measurement_method 'phi and omega scans'
_diffrn_radiation_monochromator graphite
_diffrn_radiation_source 'fine-focus sealed tube'
_diffrn_radiation_type MoK\a
_diffrn_radiation_wavelength 0.71073
_diffrn_reflns_av_R_equivalents 0.0645
_diffrn_reflns_av_sigmaI/netI 0.0517
_diffrn_reflns_limit_h_max 25
_diffrn_reflns_limit_h_min -25
_diffrn_reflns_limit_k_max 13
_diffrn_reflns_limit_k_min -13
_diffrn_reflns_limit_l_max 37
_diffrn_reflns_limit_l_min -37
_diffrn_reflns_number 71261
_diffrn_reflns_theta_full 30.52
_diffrn_reflns_theta_max 30.52
_diffrn_reflns_theta_min 1.54
_exptl_absorpt_coefficient_mu 0.801
_exptl_absorpt_correction_T_max 0.9842
_exptl_absorpt_correction_T_min 0.7613
_exptl_absorpt_correction_type empirical
_exptl_absorpt_process_details SADABS
_exptl_crystal_colour BROWN
_exptl_crystal_density_diffrn 1.518
_exptl_crystal_density_method 'not measured'
_exptl_crystal_description PLATE
_exptl_crystal_F_000 2184
_exptl_crystal_size_max 0.36
_exptl_crystal_size_mid 0.06
_exptl_crystal_size_min 0.02
_platon_squeeze_details
;
The unit cell contains 4 pentane molecules which have been treated as a
diffuse contribution to the overall scattering without specific atom positions
by SQUEEZE/PLATON.
;
_refine_diff_density_max 0.506
_refine_diff_density_min -0.557
_refine_diff_density_rms 0.090
_refine_ls_extinction_method none
_refine_ls_goodness_of_fit_ref 1.030
_refine_ls_hydrogen_treatment mixed
_refine_ls_matrix_type full
_refine_ls_number_parameters 369
_refine_ls_number_reflns 13827
_refine_ls_number_restraints 0
_refine_ls_restrained_S_all 1.030
_refine_ls_R_factor_all 0.0588
_refine_ls_R_factor_gt 0.0374
_refine_ls_shift/su_max 0.004
_refine_ls_shift/su_mean 0.000
_refine_ls_structure_factor_coef Fsqd
_refine_ls_weighting_details 'calc w=1/[\s^2^(Fo^2^)+(0.0372P)^2^+0.4743P] where P=(Fo^2^+2Fc^2^)/3'
_refine_ls_weighting_scheme calc
_refine_ls_wR_factor_gt 0.0801
_refine_ls_wR_factor_ref 0.0852
_reflns_number_gt 10288
_reflns_number_total 13827
_reflns_threshold_expression >2sigma(I)
_cod_data_source_file ja901896x_si_004.cif
_cod_data_source_block mo246s10p
_cod_depositor_comments
;
 Updated bibliographic information.

 Antanas Vaitkus,
 2019-10-09
;
_cod_original_cell_volume 4529.5(7)
_cod_database_code 4104505

loop_
_symmetry_equiv_pos_as_xyz
'x, y, z'
'-x, y+1/2, -z+1/2'
'-x, -y, -z'
'x, -y-1/2, z-1/2'

loop_
_atom_site_label
_atom_site_type_symbol
_atom_site_fract_x
_atom_site_fract_y
_atom_site_fract_z
_atom_site_U_iso_or_equiv
_atom_site_adp_type
_atom_site_occupancy
_atom_site_symmetry_multiplicity
_atom_site_calc_flag
_atom_site_refinement_flags
Mo1 Mo 0.588562(11) 0.79188(2) 0.901461(7) 0.01621(5) Uani 1 1 d .
Mo2 Mo 0.198755(11) 0.84091(2) 0.831200(8) 0.01891(5) Uani 1 1 d .
H1 H 0.6651(16) 0.708(3) 0.8936(11) 0.037(8) Uiso 1 1 d .
H2 H 0.6589(17) 0.871(3) 0.9395(12) 0.052(10) Uiso 1 1 d .
N1 N 0.35699(11) 0.6798(2) 0.88965(8) 0.0226(4) Uani 1 1 d .
N2 N 0.38011(11) 0.8832(2) 0.81307(7) 0.0221(4) Uani 1 1 d .
P11 P 0.55588(4) 0.61104(7) 0.83466(2) 0.02008(13) Uani 1 1 d .
P12 P 0.66809(4) 0.93534(7) 0.85410(2) 0.02283(13) Uani 1 1 d .
P13 P 0.63717(4) 0.63222(7) 0.96961(2) 0.02246(13) Uani 1 1 d .
P21 P 0.06607(4) 0.84826(8) 0.81878(3) 0.02892(15) Uani 1 1 d .
P22 P 0.20839(4) 1.09448(7) 0.82001(2) 0.02258(13) Uani 1 1 d .
P23 P 0.20351(4) 0.87097(7) 0.92171(2) 0.02508(14) Uani 1 1 d .
C11 C 0.51323(16) 0.6672(3) 0.77176(9) 0.0312(6) Uani 1 1 d .
H11A H 0.5038 0.5840 0.7498 0.047 Uiso 1 1 calc R
H11B H 0.5468 0.7319 0.7571 0.047 Uiso 1 1 calc R
H11C H 0.4663 0.7156 0.7746 0.047 Uiso 1 1 calc R
C12 C 0.63403(15) 0.5105(3) 0.81703(10) 0.0288(6) Uani 1 1 d .
H12A H 0.6162 0.4419 0.7906 0.043 Uiso 1 1 calc R
H12B H 0.6586 0.4602 0.8468 0.043 Uiso 1 1 calc R
H12C H 0.6694 0.5753 0.8042 0.043 Uiso 1 1 calc R
C13 C 0.49253(15) 0.4666(3) 0.84506(10) 0.0307(6) Uani 1 1 d .
H13A H 0.4857 0.4052 0.8151 0.046 Uiso 1 1 calc R
H13B H 0.4445 0.5059 0.8510 0.046 Uiso 1 1 calc R
H13C H 0.5135 0.4112 0.8746 0.046 Uiso 1 1 calc R
C21 C 0.66105(18) 1.1272(3) 0.86195(12) 0.0392(7) Uani 1 1 d .
H21A H 0.6949 1.1748 0.8416 0.059 Uiso 1 1 calc R
H21B H 0.6745 1.1518 0.8977 0.059 Uiso 1 1 calc R
H21C H 0.6100 1.1576 0.8507 0.059 Uiso 1 1 calc R
C22 C 0.76773(15) 0.9124(4) 0.87117(13) 0.0431(8) Uani 1 1 d .
H22A H 0.7942 0.9744 0.8501 0.065 Uiso 1 1 calc R
H22B H 0.7811 0.8136 0.8657 0.065 Uiso 1 1 calc R
H22C H 0.7815 0.9370 0.9069 0.065 Uiso 1 1 calc R
C23 C 0.66209(17) 0.9260(3) 0.78489(10) 0.0344(6) Uani 1 1 d .
H23A H 0.6983 0.9911 0.7732 0.052 Uiso 1 1 calc R
H23B H 0.6120 0.9528 0.7697 0.052 Uiso 1 1 calc R
H23C H 0.6728 0.8292 0.7748 0.052 Uiso 1 1 calc R
C31 C 0.60634(16) 0.6576(3) 1.03178(9) 0.0338(6) Uani 1 1 d .
H31A H 0.6300 0.5868 1.0555 0.051 Uiso 1 1 calc R
H31B H 0.5523 0.6470 1.0287 0.051 Uiso 1 1 calc R
H31C H 0.6203 0.7527 1.0444 0.051 Uiso 1 1 calc R
C32 C 0.62273(17) 0.4407(3) 0.96249(11) 0.0344(6) Uani 1 1 d .
H32A H 0.6457 0.3924 0.9932 0.052 Uiso 1 1 calc R
H32B H 0.6454 0.4069 0.9333 0.052 Uiso 1 1 calc R
H32C H 0.5694 0.4203 0.9572 0.052 Uiso 1 1 calc R
C33 C 0.73734(15) 0.6394(3) 0.98751(11) 0.0329(6) Uani 1 1 d .
H33A H 0.7518 0.5720 1.0150 0.049 Uiso 1 1 calc R
H33B H 0.7518 0.7353 0.9989 0.049 Uiso 1 1 calc R
H33C H 0.7623 0.6147 0.9582 0.049 Uiso 1 1 calc R
C41 C 0.41544(13) 0.7613(2) 0.89273(9) 0.0209(5) Uani 1 1 d .
C42 C 0.47640(13) 0.7518(3) 0.93406(9) 0.0220(5) Uani 1 1 d .
H42A H 0.4751 0.6719 0.9586 0.026 Uiso 1 1 calc R
C43 C 0.51371(14) 0.8792(3) 0.95261(9) 0.0238(5) Uani 1 1 d .
H43A H 0.5303 0.8947 0.9895 0.029 Uiso 1 1 calc R
C44 C 0.52396(14) 0.9824(3) 0.91590(9) 0.0239(5) Uani 1 1 d .
H44A H 0.5482 1.0756 0.9251 0.029 Uiso 1 1 calc R
C45 C 0.49564(13) 0.9461(2) 0.86424(9) 0.0218(5) Uani 1 1 d .
H45A H 0.5085 1.0105 0.8369 0.026 Uiso 1 1 calc R
C46 C 0.42635(13) 0.8660(2) 0.85433(9) 0.0202(5) Uani 1 1 d .
C47 C 0.31727(13) 0.7976(3) 0.80833(9) 0.0222(5) Uani 1 1 d .
C48 C 0.26283(14) 0.8118(3) 0.76444(9) 0.0254(5) Uani 1 1 d .
H48A H 0.2666 0.8923 0.7405 0.030 Uiso 1 1 calc R
C49 C 0.20144(15) 0.7198(3) 0.75667(10) 0.0293(6) Uani 1 1 d .
H49A H 0.1617 0.7365 0.7276 0.035 Uiso 1 1 calc R
C50 C 0.18919(15) 0.6216(3) 0.79511(11) 0.0310(6) Uani 1 1 d .
H50A H 0.1408 0.5699 0.7926 0.037 Uiso 1 1 calc R
C51 C 0.23965(15) 0.6114(3) 0.84019(10) 0.0274(5) Uani 1 1 d .
H51A H 0.2267 0.5527 0.8691 0.033 Uiso 1 1 calc R
C52 C 0.30484(14) 0.6981(2) 0.84662(9) 0.0225(5) Uani 1 1 d .
C61 C 0.00708(16) 0.9927(3) 0.83638(13) 0.0438(8) Uani 1 1 d .
H61A H -0.0452 0.9675 0.8269 0.066 Uiso 1 1 calc R
H61B H 0.0183 1.0794 0.8186 0.066 Uiso 1 1 calc R
H61C H 0.0166 1.0084 0.8730 0.066 Uiso 1 1 calc R
C62 C 0.01923(18) 0.7021(4) 0.84717(14) 0.0495(9) Uani 1 1 d .
H62A H -0.0346 0.7147 0.8400 0.074 Uiso 1 1 calc R
H62B H 0.0341 0.7014 0.8839 0.074 Uiso 1 1 calc R
H62C H 0.0332 0.6120 0.8328 0.074 Uiso 1 1 calc R
C63 C 0.02274(17) 0.8323(4) 0.75255(12) 0.0472(8) Uani 1 1 d .
H63A H -0.0314 0.8364 0.7512 0.071 Uiso 1 1 calc R
H63B H 0.0369 0.7417 0.7386 0.071 Uiso 1 1 calc R
H63C H 0.0396 0.9102 0.7326 0.071 Uiso 1 1 calc R
C71 C 0.16489(17) 1.2277(3) 0.85745(12) 0.0368(7) Uani 1 1 d .
H71A H 0.1765 1.3228 0.8461 0.055 Uiso 1 1 calc R
H71B H 0.1841 1.2168 0.8934 0.055 Uiso 1 1 calc R
H71C H 0.1110 1.2141 0.8527 0.055 Uiso 1 1 calc R
C72 C 0.17370(16) 1.1589(3) 0.75587(10) 0.0333(6) Uani 1 1 d .
H72A H 0.1796 1.2620 0.7546 0.050 Uiso 1 1 calc R
H72B H 0.1211 1.1346 0.7477 0.050 Uiso 1 1 calc R
H72C H 0.2020 1.1145 0.7312 0.050 Uiso 1 1 calc R
C73 C 0.30173(15) 1.1738(3) 0.82671(11) 0.0312(6) Uani 1 1 d .
H73A H 0.2975 1.2763 0.8213 0.047 Uiso 1 1 calc R
H73B H 0.3303 1.1322 0.8016 0.047 Uiso 1 1 calc R
H73C H 0.3271 1.1551 0.8608 0.047 Uiso 1 1 calc R
C81 C 0.13222(17) 0.9589(3) 0.95355(11) 0.0391(7) Uani 1 1 d .
H81A H 0.1471 0.9573 0.9903 0.059 Uiso 1 1 calc R
H81B H 0.0849 0.9091 0.9454 0.059 Uiso 1 1 calc R
H81C H 0.1266 1.0573 0.9419 0.059 Uiso 1 1 calc R
C82 C 0.20932(18) 0.7065(3) 0.95860(11) 0.0385(7) Uani 1 1 d .
H82A H 0.2110 0.7291 0.9947 0.058 Uiso 1 1 calc R
H82B H 0.2544 0.6549 0.9531 0.058 Uiso 1 1 calc R
H82C H 0.1657 0.6478 0.9477 0.058 Uiso 1 1 calc R
C83 C 0.28505(16) 0.9643(3) 0.95325(11) 0.0388(7) Uani 1 1 d .
H83A H 0.2817 0.9710 0.9896 0.058 Uiso 1 1 calc R
H83B H 0.2870 1.0597 0.9390 0.058 Uiso 1 1 calc R
H83C H 0.3301 0.9122 0.9480 0.058 Uiso 1 1 calc R

loop_
_atom_site_aniso_label
_atom_site_aniso_U_11
_atom_site_aniso_U_22
_atom_site_aniso_U_33
_atom_site_aniso_U_23
_atom_site_aniso_U_13
_atom_site_aniso_U_12
Mo1 0.02105(10) 0.01446(9) 0.01314(9) -0.00067(7) 0.00232(7) 0.00081(7)
Mo2 0.01986(10) 0.01661(10) 0.02040(10) 0.00114(8) 0.00317(8) -0.00211(8)
N1 0.0252(11) 0.0196(10) 0.0238(10) 0.0039(8) 0.0057(8) 0.0051(8)
N2 0.0221(10) 0.0243(10) 0.0206(10) 0.0043(8) 0.0058(8) 0.0056(8)
P11 0.0238(3) 0.0196(3) 0.0170(3) -0.0037(2) 0.0031(2) 0.0007(2)
P12 0.0247(3) 0.0194(3) 0.0249(3) 0.0018(2) 0.0053(3) -0.0015(2)
P13 0.0255(3) 0.0209(3) 0.0198(3) 0.0037(2) -0.0015(2) -0.0015(2)
P21 0.0213(3) 0.0326(4) 0.0328(4) 0.0029(3) 0.0033(3) -0.0063(3)
P22 0.0238(3) 0.0185(3) 0.0262(3) 0.0028(2) 0.0061(3) -0.0014(2)
P23 0.0288(3) 0.0252(3) 0.0219(3) 0.0030(3) 0.0059(3) 0.0025(3)
C11 0.0383(15) 0.0366(15) 0.0174(12) -0.0054(11) -0.0008(11) 0.0029(12)
C12 0.0346(14) 0.0230(13) 0.0294(14) -0.0093(10) 0.0065(11) 0.0046(11)
C13 0.0364(15) 0.0238(13) 0.0321(14) -0.0089(11) 0.0055(12) -0.0057(11)
C21 0.0509(19) 0.0203(13) 0.0494(18) -0.0012(12) 0.0178(15) -0.0066(13)
C22 0.0251(14) 0.0483(19) 0.055(2) 0.0129(16) 0.0019(14) -0.0071(13)
C23 0.0467(17) 0.0310(15) 0.0282(14) 0.0046(11) 0.0151(13) -0.0029(13)
C31 0.0411(16) 0.0398(16) 0.0185(12) 0.0058(11) -0.0034(11) -0.0026(13)
C32 0.0439(17) 0.0248(14) 0.0316(15) 0.0066(11) -0.0058(12) -0.0021(12)
C33 0.0297(14) 0.0314(15) 0.0345(15) 0.0079(12) -0.0077(12) -0.0002(11)
C41 0.0239(12) 0.0195(11) 0.0205(12) 0.0035(9) 0.0075(9) 0.0069(9)
C42 0.0253(12) 0.0225(12) 0.0196(11) 0.0049(9) 0.0081(9) 0.0040(10)
C43 0.0315(14) 0.0232(12) 0.0175(11) -0.0008(9) 0.0059(10) 0.0070(10)
C44 0.0297(13) 0.0177(11) 0.0250(12) -0.0046(9) 0.0064(10) 0.0061(10)
C45 0.0252(12) 0.0194(12) 0.0216(12) 0.0048(9) 0.0057(10) 0.0029(9)
C46 0.0227(12) 0.0209(12) 0.0183(11) 0.0033(9) 0.0079(9) 0.0063(9)
C47 0.0229(12) 0.0226(12) 0.0221(12) -0.0004(9) 0.0059(9) 0.0039(10)
C48 0.0275(13) 0.0283(14) 0.0211(12) 0.0005(10) 0.0059(10) 0.0039(10)
C49 0.0297(14) 0.0303(14) 0.0268(13) -0.0087(11) -0.0005(11) 0.0044(11)
C50 0.0299(14) 0.0236(13) 0.0388(15) -0.0099(11) 0.0016(12) -0.0040(11)
C51 0.0325(14) 0.0170(12) 0.0329(14) 0.0027(10) 0.0048(11) -0.0014(10)
C52 0.0259(13) 0.0170(11) 0.0252(12) 0.0019(9) 0.0055(10) 0.0051(9)
C61 0.0252(15) 0.0492(19) 0.057(2) 0.0011(16) 0.0068(14) 0.0052(13)
C62 0.0338(17) 0.054(2) 0.062(2) 0.0103(17) 0.0100(15) -0.0197(15)
C63 0.0258(15) 0.073(2) 0.0405(17) -0.0012(16) -0.0059(13) -0.0104(15)
C71 0.0412(17) 0.0249(14) 0.0479(18) -0.0023(12) 0.0203(14) -0.0001(12)
C72 0.0346(15) 0.0293(14) 0.0356(15) 0.0131(12) 0.0037(12) 0.0039(12)
C73 0.0304(14) 0.0265(14) 0.0369(15) 0.0038(11) 0.0052(12) -0.0081(11)
C81 0.0464(18) 0.0447(18) 0.0288(15) 0.0047(13) 0.0149(13) 0.0113(14)
C82 0.0485(18) 0.0362(16) 0.0319(15) 0.0139(13) 0.0098(13) 0.0094(14)
C83 0.0400(17) 0.0475(18) 0.0278(15) -0.0094(13) 0.0005(12) -0.0002(14)

loop_
_atom_type_symbol
_atom_type_description
_atom_type_scat_dispersion_real
_atom_type_scat_dispersion_imag
_atom_type_scat_source
C C 0.0033 0.0016 'International Tables Vol C Tables 4.2.6.8 and 6.1.1.4'
H H 0.0000 0.0000 'International Tables Vol C Tables 4.2.6.8 and 6.1.1.4'
N N 0.0061 0.0033 'International Tables Vol C Tables 4.2.6.8 and 6.1.1.4'
P P 0.1023 0.0942 'International Tables Vol C Tables 4.2.6.8 and 6.1.1.4'
Mo Mo -1.6832 0.6857 'International Tables Vol C Tables 4.2.6.8 and 6.1.1.4'

loop_
_geom_angle_atom_site_label_1
_geom_angle_atom_site_label_2
_geom_angle_atom_site_label_3
_geom_angle
H1 Mo1 H2 72.8(15)
H1 Mo1 C43 149.5(10)
H2 Mo1 C43 86.8(11)
H1 Mo1 C44 153.6(10)
H2 Mo1 C44 85.0(11)
C43 Mo1 C44 37.24(9)
H1 Mo1 C42 139.7(10)
H2 Mo1 C42 118.2(11)
C43 Mo1 C42 36.60(9)
C44 Mo1 C42 63.90(9)
H1 Mo1 C45 145.3(10)
H2 Mo1 C45 114.9(11)
C43 Mo1 C45 64.00(9)
C44 Mo1 C45 36.82(9)
C42 Mo1 C45 69.19(8)
H1 Mo1 P13 64.2(10)
H2 Mo1 P13 70.0(11)
C43 Mo1 P13 87.96(7)
C44 Mo1 P13 121.61(7)
C42 Mo1 P13 82.71(6)
C45 Mo1 P13 150.38(6)
H1 Mo1 P12 68.5(10)
H2 Mo1 P12 67.3(11)
C43 Mo1 P12 124.36(7)
C44 Mo1 P12 90.11(7)
C42 Mo1 P12 151.54(6)
C45 Mo1 P12 83.11(6)
P13 Mo1 P12 123.05(2)
H1 Mo1 P11 72.8(10)
H2 Mo1 P11 145.3(11)
C43 Mo1 P11 126.17(7)
C44 Mo1 P11 127.02(7)
C42 Mo1 P11 90.90(6)
C45 Mo1 P11 91.86(6)
P13 Mo1 P11 97.91(2)
P12 Mo1 P11 96.55(2)
C48 Mo2 C50 65.04(10)
C48 Mo2 C51 76.97(9)
C50 Mo2 C51 36.06(10)
C48 Mo2 C49 35.96(9)
C50 Mo2 C49 36.15(10)
C51 Mo2 C49 64.94(10)
C48 Mo2 C52 64.69(9)
C50 Mo2 C52 64.36(9)
C51 Mo2 C52 35.94(9)
C49 Mo2 C52 75.84(9)
C48 Mo2 C47 36.20(9)
C50 Mo2 C47 75.80(9)
C51 Mo2 C47 64.33(9)
C49 Mo2 C47 64.27(9)
C52 Mo2 C47 35.36(8)
C48 Mo2 P21 120.47(7)
C50 Mo2 P21 87.01(7)
C51 Mo2 P21 110.43(7)
C49 Mo2 P21 91.69(7)
C52 Mo2 P21 146.31(6)
C47 Mo2 P21 155.65(6)
C48 Mo2 P23 147.29(7)
C50 Mo2 P23 121.18(8)
C51 Mo2 P23 92.17(7)
C49 Mo2 P23 156.65(7)
C52 Mo2 P23 88.35(6)
C47 Mo2 P23 111.34(6)
P21 Mo2 P23 92.24(3)
C48 Mo2 P22 88.31(7)
C50 Mo2 P22 148.09(8)
C51 Mo2 P22 156.83(7)
C49 Mo2 P22 112.09(7)
C52 Mo2 P22 121.27(6)
C47 Mo2 P22 93.26(6)
P21 Mo2 P22 92.41(2)
P23 Mo2 P22 90.73(2)
C41 N1 C52 115.9(2)
C46 N2 C47 115.8(2)
C12 P11 C13 100.24(13)
C12 P11 C11 99.61(13)
C13 P11 C11 98.89(13)
C12 P11 Mo1 114.94(9)
C13 P11 Mo1 120.10(9)
C11 P11 Mo1 119.33(9)
C22 P12 C21 99.85(15)
C22 P12 C23 99.91(15)
C21 P12 C23 99.57(14)
C22 P12 Mo1 116.13(10)
C21 P12 Mo1 115.75(10)
C23 P12 Mo1 121.96(10)
C33 P13 C31 99.88(13)
C33 P13 C32 100.85(13)
C31 P13 C32 99.57(14)
C33 P13 Mo1 115.16(9)
C31 P13 Mo1 117.93(10)
C32 P13 Mo1 120.04(9)
C61 P21 C62 97.83(16)
C61 P21 C63 96.57(16)
C62 P21 C63 99.74(16)
C61 P21 Mo2 126.79(11)
C62 P21 Mo2 115.75(12)
C63 P21 Mo2 115.33(11)
C73 P22 C72 98.92(13)
C73 P22 C71 97.16(13)
C72 P22 C71 98.99(14)
C73 P22 Mo2 118.07(9)
C72 P22 Mo2 114.74(10)
C71 P22 Mo2 124.36(10)
C83 P23 C82 100.09(15)
C83 P23 C81 98.51(14)
C82 P23 C81 97.51(14)
C83 P23 Mo2 115.82(10)
C82 P23 Mo2 115.27(10)
C81 P23 Mo2 125.28(10)
N1 C41 C46 122.8(2)
N1 C41 C42 122.9(2)
C46 C41 C42 114.3(2)
C43 C42 C41 119.1(2)
C43 C42 Mo1 66.32(13)
C41 C42 Mo1 108.78(15)
C44 C43 C42 116.1(2)
C44 C43 Mo1 71.50(13)
C42 C43 Mo1 77.09(14)
C43 C44 C45 115.6(2)
C43 C44 Mo1 71.26(13)
C45 C44 Mo1 76.86(13)
C44 C45 C46 119.1(2)
C44 C45 Mo1 66.32(13)
C46 C45 Mo1 108.08(15)
N2 C46 C41 123.0(2)
N2 C46 C45 122.2(2)
C41 C46 C45 114.7(2)
N2 C47 C52 121.5(2)
N2 C47 C48 119.3(2)
C52 C47 C48 119.1(2)
N2 C47 Mo2 130.12(16)
C52 C47 Mo2 72.15(14)
C48 C47 Mo2 68.69(14)
C49 C48 C47 120.7(2)
C49 C48 Mo2 73.23(15)
C47 C48 Mo2 75.11(14)
C48 C49 C50 119.5(2)
C48 C49 Mo2 70.81(14)
C50 C49 Mo2 71.31(15)
C51 C50 C49 120.7(2)
C51 C50 Mo2 72.50(15)
C49 C50 Mo2 72.54(15)
C50 C51 C52 119.8(2)
C50 C51 Mo2 71.44(15)
C52 C51 Mo2 73.97(14)
N1 C52 C47 120.9(2)
N1 C52 C51 119.3(2)
C47 C52 C51 119.8(2)
N1 C52 Mo2 131.94(17)
C47 C52 Mo2 72.49(13)
C51 C52 Mo2 70.09(14)

loop_
_geom_bond_atom_site_label_1
_geom_bond_atom_site_label_2
_geom_bond_distance
Mo1 H1 1.64(3)
Mo1 H2 1.70(3)
Mo1 C43 2.206(2)
Mo1 C44 2.209(2)
Mo1 C42 2.348(2)
Mo1 C45 2.349(2)
Mo1 P13 2.4346(7)
Mo1 P12 2.4470(7)
Mo1 P11 2.4812(7)
Mo2 C48 2.265(2)
Mo2 C50 2.280(3)
Mo2 C51 2.294(3)
Mo2 C49 2.296(3)
Mo2 C52 2.345(2)
Mo2 C47 2.349(2)
Mo2 P21 2.3919(7)
Mo2 P23 2.4164(7)
Mo2 P22 2.4219(7)
N1 C41 1.306(3)
N1 C52 1.399(3)
N2 C46 1.303(3)
N2 C47 1.392(3)
P11 C12 1.820(3)
P11 C13 1.829(3)
P11 C11 1.830(3)
P12 C22 1.821(3)
P12 C21 1.830(3)
P12 C23 1.834(3)
P13 C33 1.822(3)
P13 C31 1.831(3)
P13 C32 1.834(3)
P21 C61 1.833(3)
P21 C62 1.836(3)
P21 C63 1.841(3)
P22 C73 1.842(3)
P22 C72 1.845(3)
P22 C71 1.845(3)
P23 C83 1.832(3)
P23 C82 1.833(3)
P23 C81 1.836(3)
C41 C46 1.454(3)
C41 C42 1.459(3)
C42 C43 1.436(4)
C43 C44 1.410(3)
C44 C45 1.446(3)
C45 C46 1.463(3)
C47 C52 1.426(3)
C47 C48 1.436(3)
C48 C49 1.408(4)
C49 C50 1.420(4)
C50 C51 1.416(4)
C51 C52 1.432(4)

loop_
_platon_squeeze_void_nr
_platon_squeeze_void_average_x
_platon_squeeze_void_average_y
_platon_squeeze_void_average_z
_platon_squeeze_void_volume
_platon_squeeze_void_count_electrons
1 0.000 -0.048 0.000 405.5 59.0
2 1.000 -0.002 0.500 405.5 57.1
